data_7043936
loop_
_publ_author_name
'Sova, Sergiu'
'Vlad, Angelica'
'Cazacu, Maria'
'Krzystek, Jurek'
'Bucinsky, Lukas'
'Breza, Martin'
'Darvasiova, Denisa'
'Rapta, P.'
'Cano, Joan'
'Telser, Joshua'
'Arion, Vladimir'

_publ_section_title
;
 A five-coordinate manganese(III) complex of a salen type ligand with a
 positive axial anisotropy parameter D
;
_journal_name_full 'Dalton Trans.'
_journal_paper_doi 10.1039/C7DT01809F
_journal_year 2017
_chemical_absolute_configuration ad
_chemical_formula_moiety 'C41 H66 Mn N3 O3 S Si2, 0.4(H2 O)'
_chemical_formula_sum 'C41 H66.8 Mn N3 O3.4 S Si2'
_chemical_formula_weight 799.35
_space_group_crystal_system tetragonal
_space_group_IT_number 114
_space_group_name_Hall 'P -4 2n'
_space_group_name_H-M_alt 'P -4 21 c'
_symmetry_space_group_name_Hall 'P -4 2n'
_symmetry_space_group_name_H-M 'P -4 21 c'
_atom_sites_solution_hydrogens mixed
_atom_sites_solution_primary direct
_audit_creation_date 2016-11-02
_audit_creation_method
;
Olex2 1.2
(compiled 2016.09.09 svn.r3337 for OlexSys, GUI svn.r5227)
;
_audit_update_record
;
2016-11-09 deposited with the CCDC.
2017-08-08 downloaded from the CCDC.
;
_cell_angle_alpha 90
_cell_angle_beta 90
_cell_angle_gamma 90
_cell_formula_units_Z 8
_cell_length_a 29.3668(8)
_cell_length_b 29.3668(8)
_cell_length_c 11.7840(5)
_cell_measurement_reflns_used 2540
_cell_measurement_temperature 293(2)
_cell_measurement_theta_max 21.6440
_cell_measurement_theta_min 1.5500
_cell_volume 10162.6(6)
_computing_cell_refinement 'CrysAlisPro 1.171.38.41 (Rigaku OD, 2015)'
_computing_data_collection 'CrysAlisPro 1.171.38.41 (Rigaku OD, 2015)'
_computing_data_reduction 'CrysAlisPro 1.171.38.41 (Rigaku OD, 2015)'
_computing_molecular_graphics 'Olex2 (Dolomanov et al., 2009)'
_computing_publication_material 'Olex2 (Dolomanov et al., 2009)'
_computing_structure_refinement 'ShelXL (Sheldrick, 2015)'
_computing_structure_solution 'ShelXT (Sheldrick, 2015)'
_diffrn_ambient_temperature 293(2)
_diffrn_detector 'CCD plate'
_diffrn_detector_area_resol_mean 16.1593
_diffrn_detector_type Eos
_diffrn_measured_fraction_theta_full 0.993
_diffrn_measured_fraction_theta_max 0.993
_diffrn_measurement_details
;
List of Runs (angles in degrees, time in seconds):

  # Type    Start    End  Width  t~exp~   \w     \q     \k     \f   Frames
#--------------------------------------------------------------------------
  1  \w     -6.00  22.20   0.30   20.00    --  -20.27 -99.00 -90.00   94
  2  \w    -36.00  50.10   0.30   20.00    --   22.46   0.00 -90.00  287
  3  \w    -25.00 -17.50   0.30   20.00    --  -20.11 -99.00  30.00   25
;
_diffrn_measurement_device 'four-circle diffractometer'
_diffrn_measurement_device_type 'Xcalibur, Eos'
_diffrn_measurement_method '\w scans'
_diffrn_orient_matrix_type 'CrysAlisPro convention (1999,Acta A55,543-557)'
_diffrn_orient_matrix_UB_11 -0.0234783000
_diffrn_orient_matrix_UB_12 -0.0020484000
_diffrn_orient_matrix_UB_13 0.0132648000
_diffrn_orient_matrix_UB_21 -0.0010244000
_diffrn_orient_matrix_UB_22 -0.0205731000
_diffrn_orient_matrix_UB_23 -0.0313397000
_diffrn_orient_matrix_UB_31 0.0055959000
_diffrn_orient_matrix_UB_32 -0.0124756000
_diffrn_orient_matrix_UB_33 0.0496515000
_diffrn_radiation_monochromator graphite
_diffrn_radiation_probe x-ray
_diffrn_radiation_type MoK\a
_diffrn_radiation_wavelength 0.71073
_diffrn_reflns_av_R_equivalents 0.0581
_diffrn_reflns_av_unetI/netI 0.0903
_diffrn_reflns_Laue_measured_fraction_full 0.993
_diffrn_reflns_Laue_measured_fraction_max 0.993
_diffrn_reflns_limit_h_max 20
_diffrn_reflns_limit_h_min -34
_diffrn_reflns_limit_k_max 32
_diffrn_reflns_limit_k_min -20
_diffrn_reflns_limit_l_max 13
_diffrn_reflns_limit_l_min -13
_diffrn_reflns_number 18712
_diffrn_reflns_point_group_measured_fraction_full 0.987
_diffrn_reflns_point_group_measured_fraction_max 0.987
_diffrn_reflns_theta_full 24.712
_diffrn_reflns_theta_max 24.712
_diffrn_reflns_theta_min 1.551
_diffrn_source 'fine-focus sealed X-ray tube'
_diffrn_source_type 'Enhance (Mo) X-ray Source'
_exptl_absorpt_coefficient_mu 0.382
_exptl_absorpt_correction_T_max 1.00000
_exptl_absorpt_correction_T_min 0.60573
_exptl_absorpt_correction_type multi-scan
_exptl_absorpt_process_details
;
CrysAlisPro 1.171.38.41 (Rigaku Oxford Diffraction, 2015)
Empirical absorption correction using spherical harmonics,
 implemented in SCALE3 ABSPACK scaling algorithm.
;
_exptl_crystal_colour 'clear dark brown'
_exptl_crystal_colour_lustre clear
_exptl_crystal_colour_modifier dark
_exptl_crystal_colour_primary brown
_exptl_crystal_density_diffrn 1.045
_exptl_crystal_description prism
_exptl_crystal_F_000 3440
_exptl_crystal_size_max 0.3
_exptl_crystal_size_mid 0.15
_exptl_crystal_size_min 0.05
_refine_diff_density_max 0.295
_refine_diff_density_min -0.225
_refine_diff_density_rms 0.055
_refine_ls_abs_structure_details
;
 Flack x determined using 1703 quotients [(I+)-(I-)]/[(I+)+(I-)]
 (Parsons, Flack and Wagner, Acta Cryst. B69 (2013) 249-259).
;
_refine_ls_abs_structure_Flack -0.002(17)
_refine_ls_extinction_method none
_refine_ls_goodness_of_fit_ref 1.034
_refine_ls_hydrogen_treatment constr
_refine_ls_matrix_type full
_refine_ls_number_parameters 478
_refine_ls_number_reflns 8548
_refine_ls_number_restraints 45
_refine_ls_restrained_S_all 1.037
_refine_ls_R_factor_all 0.1013
_refine_ls_R_factor_gt 0.0683
_refine_ls_shift/su_max 0.001
_refine_ls_shift/su_mean 0.000
_refine_ls_structure_factor_coef Fsqd
_refine_ls_weighting_details 'w=1/[\s^2^(Fo^2^)+(0.0707P)^2^] where P=(Fo^2^+2Fc^2^)/3'
_refine_ls_weighting_scheme calc
_refine_ls_wR_factor_gt 0.1445
_refine_ls_wR_factor_ref 0.1671
_reflns_Friedel_coverage 0.812
_reflns_Friedel_fraction_full 0.980
_reflns_Friedel_fraction_max 0.980
_reflns_number_gt 5969
_reflns_number_total 8548
_reflns_threshold_expression 'I > 2\s(I)'
_cod_data_source_file c7dt01809f2.cif
_cod_data_source_block shi_3237_av
_cod_original_cell_volume 10162.6(7)
_cod_original_formula_sum 'C41 H66.80 Mn N3 O3.40 S Si2'
_cod_database_code 7043936
_chemical_oxdiff_formula 'C30 H30 N3 O3 Si2 Mn1'
_chemical_oxdiff_usercomment Mn_NCS
_shelx_space_group_comment
;
The symmetry employed for this shelxl refinement is uniquely defined
by the following loop, which should always be used as a source of
symmetry information in preference to the above space-group names.
They are only intended as comments.
;
_reflns_odcompleteness_completeness 99.95
_reflns_odcompleteness_iscentric 1
_reflns_odcompleteness_theta 26.32
_olex2_refinement_description
;
1. Fixed Uiso
 At 1.2 times of:
  All C(H) groups, All C(H,H) groups
 At 1.5 times of:
  All C(H,H,H) groups, All O(H,H) groups
2. Restrained distances
 C37-C39 \\sim C40-C37 \\sim C37-C38 \\sim C12-C11 \\sim C11-C14 \\sim C11-C13
 with sigma of 0.01
3. Uiso/Uaniso restraints and constraints
Uanis(C14) = Uanis(C13)
Uanis(C40) = Uanis(C39)
4. Others
 Fixed Sof: C13(0.5) H13A(0.5) H13B(0.5) H13C(0.5) C13X(0.5) H13D(0.5)
 H13E(0.5) H13F(0.5) C14(0.5) H14A(0.5) H14B(0.5) H14C(0.5) C14X(0.5) H14D(0.5)
 H14E(0.5) H14F(0.5) C39(0.5) H39A(0.5) H39B(0.5) H39C(0.5) C39X(0.5) H39D(0.5)
 H39E(0.5) H39F(0.5) C40(0.5) H40A(0.5) H40B(0.5) H40C(0.5) C40X(0.5) H40D(0.5)
 H40E(0.5) H40F(0.5) O2W(0.15) H2WA(0.15) H2WB(0.15) O1W(0.1) H1WA(0.1)
 H1WB(0.1) O3W(0.15) H3WA(0.15) H3WB(0.15)
5.a Riding coordinates:
 C12(H12A,H12B,H12C), C13(H13A,H13B,H13C), C14(H14A,H14B,H14C), C19(H19A,H19B,
 H19C), C20(H20A,H20B,H20C), C21(H21A,H21B,H21C), C22(H22A,H22B,H22C), C38(H38A,
 H38B,H38C), C39(H39A,H39B,H39C), C40(H40A,H40B,H40C)
5.b Secondary CH2 refined with riding coordinates:
 C16(H16A,H16B), C17(H17A,H17B), C18(H18A,H18B), C23(H23A,H23B), C24(H24A,
 H24B), C25(H25A,H25B)
5.c Aromatic/amide H refined with riding coordinates:
 C3(H3), C5(H5), C15(H15), C26(H26), C28(H28), C30(H30)
5.d Idealised Me refined as rotating group:
 C8(H8A,H8B,H8C), C9(H9A,H9B,H9C), C10(H10A,H10B,H10C), C34(H34A,H34B,H34C),
 C35(H35A,H35B,H35C), C36(H36A,H36B,H36C)
;
_shelx_shelxl_version_number 2014/7
_olex2_date_sample_data_collection 2016-06-28
_olex2_submission_special_instructions 'No special instructions were received'
_oxdiff_exptl_absorpt_empirical_details
;
Empirical correction (ABSPACK) includes:
- Absorption correction using spherical harmonics
- Frame scaling
;
_oxdiff_exptl_absorpt_empirical_full_max 1.461
_oxdiff_exptl_absorpt_empirical_full_min 0.872

loop_
_space_group_symop_operation_xyz
'x, y, z'
'-x, -y, z'
'y, -x, -z'
'-y, x, -z'
'-x+1/2, y+1/2, -z+1/2'
'x+1/2, -y+1/2, -z+1/2'
'-y+1/2, -x+1/2, z+1/2'
'y+1/2, x+1/2, z+1/2'

loop_
_atom_site_label
_atom_site_type_symbol
_atom_site_fract_x
_atom_site_fract_y
_atom_site_fract_z
_atom_site_U_iso_or_equiv
_atom_site_adp_type
_atom_site_occupancy
_atom_site_site_symmetry_order
_atom_site_calc_flag
_atom_site_refinement_flags_posn
_atom_site_refinement_flags_occupancy
_atom_site_disorder_assembly
_atom_site_disorder_group
Mn1 Mn -0.71671(3) -0.40482(3) -0.45191(9) 0.0418(3) Uani 1 1 d . . . .
S1 S -0.78775(16) -0.36083(14) -0.1062(2) 0.1402(16) Uani 1 1 d . . . .
Si1 Si -0.58094(9) -0.44395(9) -0.7813(2) 0.0648(7) Uani 1 1 d . . . .
Si2 Si -0.66550(9) -0.40473(8) -0.91906(17) 0.0625(6) Uani 1 1 d . . . .
O1 O -0.69907(15) -0.34392(15) -0.4629(4) 0.0434(11) Uani 1 1 d . . . .
O2 O -0.73051(16) -0.46657(15) -0.4574(4) 0.0488(12) Uani 1 1 d . . . .
O3 O -0.6278(2) -0.4284(3) -0.8379(5) 0.099(2) Uani 1 1 d . . . .
N1 N -0.6495(2) -0.4203(2) -0.4183(5) 0.0457(14) Uani 1 1 d . . . .
N2 N -0.76026(19) -0.39589(19) -0.5841(4) 0.0413(14) Uani 1 1 d . . . .
N3 N -0.7486(3) -0.3948(2) -0.3009(6) 0.070(2) Uani 1 1 d . . . .
C1 C -0.6709(2) -0.3216(2) -0.3920(6) 0.0412(17) Uani 1 1 d . . . .
C2 C -0.6779(2) -0.2755(2) -0.3680(5) 0.0427(17) Uani 1 1 d . . . .
C3 C -0.6457(3) -0.2542(3) -0.2990(6) 0.0513(19) Uani 1 1 d . . . .
H3 H -0.6505 -0.2237 -0.2813 0.062 Uiso 1 1 calc R . . .
C4 C -0.6071(3) -0.2751(3) -0.2544(6) 0.0503(19) Uani 1 1 d . . . .
C5 C -0.6013(2) -0.3198(3) -0.2785(6) 0.0505(18) Uani 1 1 d . . . .
H5 H -0.5758 -0.3349 -0.2503 0.061 Uiso 1 1 calc R . . .
C6 C -0.6327(2) -0.3438(2) -0.3446(5) 0.0411(17) Uani 1 1 d . . . .
C7 C -0.7191(2) -0.2491(2) -0.4157(5) 0.0441(17) Uani 1 1 d . . . .
C8 C -0.7221(3) -0.2009(2) -0.3693(6) 0.064(2) Uani 1 1 d . . . .
H8A H -0.6942 -0.1850 -0.3852 0.097 Uiso 1 1 calc GR . . .
H8B H -0.7268 -0.2019 -0.2887 0.097 Uiso 1 1 calc GR . . .
H8C H -0.7471 -0.1852 -0.4046 0.097 Uiso 1 1 calc GR . . .
C9 C -0.7128(3) -0.2446(3) -0.5465(6) 0.059(2) Uani 1 1 d . . . .
H9A H -0.7027 -0.2732 -0.5769 0.089 Uiso 1 1 calc GR . . .
H9B H -0.6904 -0.2216 -0.5624 0.089 Uiso 1 1 calc GR . . .
H9C H -0.7412 -0.2363 -0.5808 0.089 Uiso 1 1 calc GR . . .
C10 C -0.7631(3) -0.2724(3) -0.3862(6) 0.059(2) Uani 1 1 d . . . .
H10A H -0.7664 -0.2735 -0.3053 0.088 Uiso 1 1 calc GR . . .
H10B H -0.7628 -0.3028 -0.4160 0.088 Uiso 1 1 calc GR . . .
H10C H -0.7880 -0.2558 -0.4186 0.088 Uiso 1 1 calc GR . . .
C11 C -0.5736(3) -0.2477(3) -0.1851(6) 0.060(2) Uani 1 1 d D . . .
C12 C -0.5961(4) -0.2282(5) -0.0797(9) 0.137(5) Uani 1 1 d D . . .
H12A H -0.6171 -0.2500 -0.0492 0.206 Uiso 1 1 d R . . .
H12B H -0.6121 -0.2007 -0.0985 0.206 Uiso 1 1 d R . . .
H12C H -0.5730 -0.2217 -0.0244 0.206 Uiso 1 1 d R . . .
C13 C -0.5629(8) -0.2035(6) -0.2504(19) 0.113(5) Uani 0.5 1 d D P A 1
H13A H -0.5623 -0.2087 -0.3308 0.170 Uiso 0.5 1 d R P A 1
H13B H -0.5343 -0.1907 -0.2269 0.170 Uiso 0.5 1 d R P A 1
H13C H -0.5870 -0.1827 -0.2323 0.170 Uiso 0.5 1 d R P A 1
C13X C -0.5345(7) -0.2329(9) -0.2612(18) 0.113(5) Uani 0.5 1 d D P A 2
H13D H -0.5057 -0.2286 -0.2243 0.170 Uiso 0.5 1 d R P A 2
H13E H -0.5467 -0.2038 -0.2828 0.170 Uiso 0.5 1 d R P A 2
H13F H -0.5304 -0.2514 -0.3275 0.170 Uiso 0.5 1 d R P A 2
C14 C -0.5277(5) -0.2721(7) -0.173(2) 0.113(5) Uani 0.5 1 d D P A 1
H14A H -0.5345 -0.3011 -0.1394 0.170 Uiso 0.5 1 d R P A 1
H14B H -0.5084 -0.2551 -0.1223 0.170 Uiso 0.5 1 d R P A 1
H14C H -0.5124 -0.2765 -0.2438 0.170 Uiso 0.5 1 d R P A 1
C14X C -0.5425(6) -0.2788(7) -0.113(2) 0.113(5) Uani 0.5 1 d D P A 2
H14D H -0.5622 -0.2941 -0.0606 0.170 Uiso 0.5 1 d R P A 2
H14E H -0.5212 -0.2602 -0.0725 0.170 Uiso 0.5 1 d R P A 2
H14F H -0.5262 -0.3010 -0.1573 0.170 Uiso 0.5 1 d R P A 2
C15 C -0.6234(3) -0.3910(3) -0.3707(6) 0.0495(19) Uani 1 1 d . . . .
H15 H -0.5947 -0.4015 -0.3501 0.059 Uiso 1 1 calc R . . .
C16 C -0.6305(3) -0.4653(2) -0.4460(7) 0.0552(19) Uani 1 1 d . . . .
H16A H -0.6510 -0.4889 -0.4192 0.066 Uiso 1 1 calc R . . .
H16B H -0.6016 -0.4692 -0.4073 0.066 Uiso 1 1 calc R . . .
C17 C -0.6235(3) -0.4707(3) -0.5722(6) 0.054(2) Uani 1 1 d . . . .
H17A H -0.6523 -0.4652 -0.6098 0.065 Uiso 1 1 calc R . . .
H17B H -0.6149 -0.5020 -0.5873 0.065 Uiso 1 1 calc R . . .
C18 C -0.5878(3) -0.4397(3) -0.6249(6) 0.063(2) Uani 1 1 d . . . .
H18A H -0.5587 -0.4463 -0.5898 0.076 Uiso 1 1 calc R . . .
H18B H -0.5955 -0.4084 -0.6063 0.076 Uiso 1 1 calc R . . .
C19 C -0.5338(3) -0.4074(3) -0.8263(8) 0.087(3) Uani 1 1 d . . . .
H19A H -0.5442 -0.3765 -0.8299 0.131 Uiso 1 1 d R . . .
H19B H -0.5232 -0.4168 -0.8998 0.131 Uiso 1 1 d R . . .
H19C H -0.5093 -0.4097 -0.7726 0.131 Uiso 1 1 d R . . .
C20 C -0.5698(4) -0.5045(3) -0.8208(9) 0.106(4) Uani 1 1 d . . . .
H20A H -0.5611 -0.5061 -0.8993 0.160 Uiso 1 1 d R . . .
H20B H -0.5968 -0.5223 -0.8091 0.160 Uiso 1 1 d R . . .
H20C H -0.5456 -0.5163 -0.7745 0.160 Uiso 1 1 d R . . .
C21 C -0.6435(4) -0.3494(3) -0.9691(9) 0.111(4) Uani 1 1 d . . . .
H21A H -0.6350 -0.3309 -0.9052 0.167 Uiso 1 1 d R . . .
H21B H -0.6668 -0.3342 -1.0118 0.167 Uiso 1 1 d R . . .
H21C H -0.6174 -0.3541 -1.0166 0.167 Uiso 1 1 d R . . .
C22 C -0.6760(4) -0.4413(3) -1.0431(8) 0.101(4) Uani 1 1 d . . . .
H22A H -0.6954 -0.4256 -1.0956 0.151 Uiso 1 1 d R . . .
H22B H -0.6905 -0.4690 -1.0192 0.151 Uiso 1 1 d R . . .
H22C H -0.6475 -0.4484 -1.0793 0.151 Uiso 1 1 d R . . .
C23 C -0.7169(3) -0.3976(3) -0.8306(6) 0.059(2) Uani 1 1 d . . . .
H23A H -0.7421 -0.3892 -0.8794 0.071 Uiso 1 1 calc R . . .
H23B H -0.7243 -0.4268 -0.7964 0.071 Uiso 1 1 calc R . . .
C24 C -0.7126(3) -0.3620(2) -0.7361(6) 0.0491(19) Uani 1 1 d . . . .
H24A H -0.6873 -0.3703 -0.6876 0.059 Uiso 1 1 calc R . . .
H24B H -0.7055 -0.3328 -0.7703 0.059 Uiso 1 1 calc R . . .
C25 C -0.7541(2) -0.3567(2) -0.6644(6) 0.0470(18) Uani 1 1 d . . . .
H25A H -0.7806 -0.3544 -0.7131 0.056 Uiso 1 1 calc R . . .
H25B H -0.7518 -0.3287 -0.6213 0.056 Uiso 1 1 calc R . . .
C26 C -0.7944(3) -0.4219(3) -0.5985(6) 0.0511(19) Uani 1 1 d . . . .
H26 H -0.8143 -0.4143 -0.6569 0.061 Uiso 1 1 calc R . . .
C27 C -0.8054(2) -0.4621(2) -0.5329(6) 0.0465(17) Uani 1 1 d . . . .
C28 C -0.8489(3) -0.4813(3) -0.5481(7) 0.061(2) Uani 1 1 d . . . .
H28 H -0.8698 -0.4670 -0.5955 0.074 Uiso 1 1 calc R . . .
C29 C -0.8610(3) -0.5207(3) -0.4944(8) 0.068(2) Uani 1 1 d . . . .
C30 C -0.8273(3) -0.5405(3) -0.4241(7) 0.065(2) Uani 1 1 d . . . .
H30 H -0.8353 -0.5670 -0.3858 0.078 Uiso 1 1 calc R . . .
C31 C -0.7845(3) -0.5246(2) -0.4071(6) 0.0482(18) Uani 1 1 d . . . .
C32 C -0.7726(2) -0.4833(2) -0.4636(6) 0.0451(17) Uani 1 1 d . . . .
C33 C -0.7498(3) -0.5503(3) -0.3331(7) 0.061(2) Uani 1 1 d . . . .
C34 C -0.7311(3) -0.5194(3) -0.2410(6) 0.070(2) Uani 1 1 d . . . .
H34A H -0.7555 -0.5092 -0.1934 0.106 Uiso 1 1 calc GR . . .
H34B H -0.7165 -0.4936 -0.2753 0.106 Uiso 1 1 calc GR . . .
H34C H -0.7093 -0.5359 -0.1962 0.106 Uiso 1 1 calc GR . . .
C35 C -0.7719(4) -0.5906(3) -0.2707(8) 0.095(3) Uani 1 1 d . . . .
H35A H -0.7841 -0.6116 -0.3251 0.143 Uiso 1 1 calc GR . . .
H35B H -0.7960 -0.5796 -0.2229 0.143 Uiso 1 1 calc GR . . .
H35C H -0.7494 -0.6056 -0.2250 0.143 Uiso 1 1 calc GR . . .
C36 C -0.7122(3) -0.5690(3) -0.4093(8) 0.076(3) Uani 1 1 d . . . .
H36A H -0.7000 -0.5448 -0.4549 0.114 Uiso 1 1 calc GR . . .
H36B H -0.7245 -0.5922 -0.4577 0.114 Uiso 1 1 calc GR . . .
H36C H -0.6884 -0.5817 -0.3632 0.114 Uiso 1 1 calc GR . . .
C37 C -0.9072(4) -0.5434(4) -0.5093(9) 0.096(3) Uani 1 1 d D . . .
C38 C -0.9351(4) -0.5202(5) -0.6016(11) 0.143(6) Uani 1 1 d D . . .
H38A H -0.9236 -0.5283 -0.6751 0.215 Uiso 1 1 d R . . .
H38B H -0.9333 -0.4878 -0.5918 0.215 Uiso 1 1 d R . . .
H38C H -0.9662 -0.5298 -0.5952 0.215 Uiso 1 1 d R . . .
C39 C -0.9367(9) -0.5253(9) -0.411(2) 0.144(6) Uani 0.5 1 d D P B 1
H39A H -0.9257 -0.5355 -0.3384 0.216 Uiso 0.5 1 d R P B 1
H39B H -0.9677 -0.5348 -0.4206 0.216 Uiso 0.5 1 d R P B 1
H39C H -0.9351 -0.4927 -0.4143 0.216 Uiso 0.5 1 d R P B 1
C39X C -0.9303(9) -0.5584(10) -0.3999(17) 0.144(6) Uani 0.5 1 d D P B 2
H39D H -0.9624 -0.5630 -0.4092 0.216 Uiso 0.5 1 d R P B 2
H39E H -0.9252 -0.5337 -0.3479 0.216 Uiso 0.5 1 d R P B 2
H39F H -0.9167 -0.5856 -0.3704 0.216 Uiso 0.5 1 d R P B 2
C40 C -0.9035(10) -0.5955(5) -0.517(3) 0.144(6) Uani 0.5 1 d D P B 1
H40A H -0.9074 -0.6068 -0.5927 0.216 Uiso 0.5 1 d R P B 1
H40B H -0.9249 -0.6103 -0.4673 0.216 Uiso 0.5 1 d R P B 1
H40C H -0.8732 -0.6019 -0.4914 0.216 Uiso 0.5 1 d R P B 1
C40X C -0.8980(11) -0.5868(7) -0.579(2) 0.144(6) Uani 0.5 1 d D P B 2
H40D H -0.8830 -0.5798 -0.6491 0.216 Uiso 0.5 1 d R P B 2
H40E H -0.9268 -0.6010 -0.5944 0.216 Uiso 0.5 1 d R P B 2
H40F H -0.8794 -0.6072 -0.5354 0.216 Uiso 0.5 1 d R P B 2
C41 C -0.7650(3) -0.3806(3) -0.2201(8) 0.072(3) Uani 1 1 d . . . .
O2W O -0.8683(17) -0.4235(19) -0.832(4) 0.111(17) Uiso 0.15 1 d . P C 1
H2WA H -0.8854 -0.4458 -0.8433 0.167 Uiso 0.15 1 d R P C 1
H2WB H -0.8866 -0.4011 -0.8334 0.167 Uiso 0.15 1 d R P C 1
O1W O -0.8291(19) -0.471(2) -0.034(5) 0.079(17) Uiso 0.1 1 d . P . .
H1WA H -0.8108 -0.4932 -0.0324 0.119 Uiso 0.1 1 d R P . .
H1WB H -0.8348 -0.4637 -0.1025 0.119 Uiso 0.1 1 d R P . .
O3W O -0.8833(17) -0.3822(18) -0.856(4) 0.108(15) Uiso 0.15 1 d . P D 2
H3WA H -0.8625 -0.4017 -0.8520 0.162 Uiso 0.15 1 d R P D 2
H3WB H -0.9029 -0.3988 -0.8282 0.162 Uiso 0.15 1 d R P D 2

loop_
_atom_site_aniso_label
_atom_site_aniso_U_11
_atom_site_aniso_U_22
_atom_site_aniso_U_33
_atom_site_aniso_U_23
_atom_site_aniso_U_13
_atom_site_aniso_U_12
Mn1 0.0440(6) 0.0377(6) 0.0437(5) 0.0003(5) -0.0042(5) 0.0047(5)
S1 0.208(4) 0.152(3) 0.0605(15) -0.0112(18) 0.018(2) 0.083(3)
Si1 0.0630(16) 0.0696(17) 0.0617(14) -0.0052(13) 0.0064(12) 0.0059(12)
Si2 0.0775(17) 0.0598(15) 0.0503(12) 0.0001(11) 0.0049(12) 0.0108(12)
O1 0.045(3) 0.041(3) 0.044(2) 0.001(2) -0.006(2) 0.004(2)
O2 0.050(3) 0.040(3) 0.057(3) 0.004(3) -0.010(3) -0.001(2)
O3 0.077(5) 0.136(6) 0.084(4) 0.016(4) -0.002(4) 0.027(4)
N1 0.045(4) 0.045(4) 0.047(3) -0.002(3) -0.004(3) 0.007(3)
N2 0.041(3) 0.043(4) 0.039(3) 0.001(3) 0.001(3) 0.008(3)
N3 0.099(6) 0.057(5) 0.054(4) 0.001(4) 0.017(4) 0.006(4)
C1 0.040(4) 0.043(4) 0.041(4) 0.002(3) 0.003(3) -0.002(3)
C2 0.046(4) 0.044(4) 0.038(3) 0.001(3) 0.012(3) 0.003(3)
C3 0.058(5) 0.050(5) 0.046(4) -0.011(4) 0.010(4) -0.005(4)
C4 0.050(5) 0.059(5) 0.042(4) -0.009(4) 0.002(3) -0.010(4)
C5 0.036(4) 0.064(5) 0.051(4) -0.007(4) -0.004(4) 0.004(4)
C6 0.035(4) 0.044(4) 0.045(4) 0.003(3) 0.004(3) 0.004(3)
C7 0.052(5) 0.038(4) 0.042(4) 0.000(3) -0.006(3) 0.003(3)
C8 0.077(6) 0.049(5) 0.067(5) -0.003(4) -0.005(5) 0.016(4)
C9 0.067(5) 0.060(5) 0.050(4) 0.006(4) 0.005(4) 0.001(4)
C10 0.055(5) 0.062(5) 0.060(5) -0.002(4) 0.003(4) 0.020(4)
C11 0.044(5) 0.077(6) 0.059(5) -0.004(4) 0.003(4) -0.013(4)
C12 0.139(11) 0.174(14) 0.099(8) -0.057(9) 0.011(8) -0.052(10)
C13 0.086(9) 0.139(12) 0.116(10) -0.006(9) -0.005(9) -0.070(8)
C13X 0.086(9) 0.139(12) 0.116(10) -0.006(9) -0.005(9) -0.070(8)
C14 0.086(9) 0.139(12) 0.116(10) -0.006(9) -0.005(9) -0.070(8)
C14X 0.086(9) 0.139(12) 0.116(10) -0.006(9) -0.005(9) -0.070(8)
C15 0.040(4) 0.057(5) 0.052(4) 0.009(4) -0.004(4) 0.011(4)
C16 0.054(5) 0.041(4) 0.070(5) 0.001(4) -0.006(4) 0.017(3)
C17 0.055(5) 0.045(5) 0.063(5) -0.009(4) 0.000(4) 0.005(4)
C18 0.058(5) 0.067(6) 0.064(5) -0.006(4) 0.000(4) 0.001(4)
C19 0.090(7) 0.099(8) 0.072(6) -0.002(6) 0.010(5) -0.015(6)
C20 0.121(9) 0.082(8) 0.116(8) -0.037(7) 0.045(7) 0.003(6)
C21 0.152(11) 0.079(7) 0.103(8) 0.008(7) 0.044(8) -0.014(7)
C22 0.138(10) 0.094(8) 0.071(6) -0.008(6) 0.009(7) 0.031(7)
C23 0.069(6) 0.058(5) 0.050(4) -0.005(4) -0.006(4) 0.004(4)
C24 0.055(5) 0.047(4) 0.045(4) 0.009(3) -0.004(4) -0.003(4)
C25 0.056(5) 0.045(4) 0.040(4) -0.002(3) -0.008(3) 0.008(4)
C26 0.049(5) 0.054(5) 0.050(4) -0.005(4) -0.002(4) 0.006(4)
C27 0.046(4) 0.049(4) 0.044(4) -0.004(4) 0.000(4) -0.003(3)
C28 0.053(5) 0.066(6) 0.066(5) -0.006(5) -0.001(5) 0.000(4)
C29 0.053(5) 0.071(6) 0.080(6) -0.001(5) 0.005(5) -0.014(5)
C30 0.077(6) 0.061(5) 0.058(5) 0.009(4) 0.011(5) -0.013(5)
C31 0.056(5) 0.044(4) 0.045(4) -0.004(3) 0.007(4) -0.010(4)
C32 0.046(4) 0.047(4) 0.042(4) -0.011(4) 0.000(4) 0.004(3)
C33 0.082(6) 0.043(5) 0.058(5) 0.004(4) -0.005(5) -0.001(4)
C34 0.088(7) 0.068(6) 0.056(5) 0.008(4) -0.017(5) 0.000(5)
C35 0.125(9) 0.069(7) 0.091(7) 0.032(6) -0.027(7) -0.024(6)
C36 0.089(7) 0.062(6) 0.078(6) -0.001(5) -0.010(5) 0.011(5)
C37 0.070(7) 0.101(8) 0.116(8) 0.002(7) 0.006(7) -0.040(6)
C38 0.077(8) 0.193(15) 0.161(12) 0.035(11) -0.045(9) -0.049(9)
C39 0.107(9) 0.153(14) 0.171(15) -0.002(13) 0.022(10) -0.077(11)
C39X 0.107(9) 0.153(14) 0.171(15) -0.002(13) 0.022(10) -0.077(11)
C40 0.107(9) 0.153(14) 0.171(15) -0.002(13) 0.022(10) -0.077(11)
C40X 0.107(9) 0.153(14) 0.171(15) -0.002(13) 0.022(10) -0.077(11)
C41 0.093(7) 0.065(6) 0.058(5) 0.009(5) 0.008(5) 0.029(5)

loop_
_atom_type_symbol
_atom_type_description
_atom_type_scat_dispersion_real
_atom_type_scat_dispersion_imag
_atom_type_scat_source
C C 0.0033 0.0016 'International Tables Vol C Tables 4.2.6.8 and 6.1.1.4'
H H 0.0000 0.0000 'International Tables Vol C Tables 4.2.6.8 and 6.1.1.4'
Mn Mn 0.3368 0.7283 'International Tables Vol C Tables 4.2.6.8 and 6.1.1.4'
N N 0.0061 0.0033 'International Tables Vol C Tables 4.2.6.8 and 6.1.1.4'
O O 0.0106 0.0060 'International Tables Vol C Tables 4.2.6.8 and 6.1.1.4'
S S 0.1246 0.1234 'International Tables Vol C Tables 4.2.6.8 and 6.1.1.4'
Si Si 0.0817 0.0704 'International Tables Vol C Tables 4.2.6.8 and 6.1.1.4'

loop_
_geom_angle_atom_site_label_1
_geom_angle_atom_site_label_2
_geom_angle_atom_site_label_3
_geom_angle
O1 Mn1 N1 87.7(2)
O1 Mn1 N2 89.9(2)
O1 Mn1 N3 92.9(2)
O2 Mn1 O1 173.1(2)
O2 Mn1 N1 90.0(2)
O2 Mn1 N2 87.8(2)
O2 Mn1 N3 94.1(3)
N2 Mn1 N1 141.0(2)
N3 Mn1 N1 107.7(3)
N3 Mn1 N2 111.3(3)
O3 Si1 C18 107.6(4)
O3 Si1 C19 111.4(4)
O3 Si1 C20 108.6(5)
C18 Si1 C20 109.3(4)
C19 Si1 C18 109.3(4)
C19 Si1 C20 110.7(5)
O3 Si2 C21 109.1(5)
O3 Si2 C22 109.4(4)
O3 Si2 C23 105.9(4)
C21 Si2 C23 111.6(4)
C22 Si2 C21 108.6(5)
C22 Si2 C23 112.2(5)
C1 O1 Mn1 126.5(4)
C32 O2 Mn1 124.3(4)
Si1 O3 Si2 163.5(5)
C15 N1 Mn1 120.4(5)
C15 N1 C16 118.4(6)
C16 N1 Mn1 121.2(5)
C25 N2 Mn1 120.4(4)
C26 N2 Mn1 121.4(5)
C26 N2 C25 118.2(6)
C41 N3 Mn1 167.0(7)
O1 C1 C2 120.4(6)
O1 C1 C6 120.5(6)
C2 C1 C6 119.0(6)
C1 C2 C7 122.0(6)
C3 C2 C1 116.9(7)
C3 C2 C7 121.1(6)
C2 C3 H3 117.5
C4 C3 C2 125.0(7)
C4 C3 H3 117.5
C3 C4 C11 119.9(7)
C5 C4 C3 116.8(7)
C5 C4 C11 123.3(7)
C4 C5 H5 119.3
C4 C5 C6 121.5(7)
C6 C5 H5 119.3
C1 C6 C15 120.5(6)
C5 C6 C1 120.8(7)
C5 C6 C15 118.5(6)
C2 C7 C9 108.0(6)
C8 C7 C2 112.5(6)
C8 C7 C9 106.6(6)
C10 C7 C2 111.1(6)
C10 C7 C8 107.0(6)
C10 C7 C9 111.7(6)
C7 C8 H8A 109.5
C7 C8 H8B 109.5
C7 C8 H8C 109.5
H8A C8 H8B 109.5
H8A C8 H8C 109.5
H8B C8 H8C 109.5
C7 C9 H9A 109.5
C7 C9 H9B 109.5
C7 C9 H9C 109.5
H9A C9 H9B 109.5
H9A C9 H9C 109.5
H9B C9 H9C 109.5
C7 C10 H10A 109.5
C7 C10 H10B 109.5
C7 C10 H10C 109.5
H10A C10 H10B 109.5
H10A C10 H10C 109.5
H10B C10 H10C 109.5
C4 C11 C12 111.1(7)
C4 C11 C13 108.2(10)
C4 C11 C13X 108.9(10)
C4 C11 C14 112.0(10)
C4 C11 C14X 111.4(10)
C12 C11 C13 100.4(12)
C12 C11 C13X 134.7(12)
C12 C11 C14 118.7(13)
C12 C11 C14X 91.9(12)
C13X C11 C14X 92.6(14)
C14 C11 C13 105.1(13)
C11 C12 H12A 109.6
C11 C12 H12B 110.0
C11 C12 H12C 108.9
H12A C12 H12B 109.5
H12A C12 H12C 109.4
H12B C12 H12C 109.5
C11 C13 H13A 111.2
C11 C13 H13B 111.3
C11 C13 H13C 105.8
H13A C13 H13B 109.4
H13A C13 H13C 109.5
H13B C13 H13C 109.5
C11 C13X H13D 115.8
C11 C13X H13E 97.4
C11 C13X H13F 114.4
H13D C13X H13E 109.5
H13D C13X H13F 109.5
H13E C13X H13F 109.5
C11 C14 H14A 105.7
C11 C14 H14B 109.7
C11 C14 H14C 113.0
H14A C14 H14B 109.5
H14A C14 H14C 109.4
H14B C14 H14C 109.5
C11 C14X H14D 106.0
C11 C14X H14E 108.8
C11 C14X H14F 113.6
H14D C14X H14E 109.5
H14D C14X H14F 109.5
H14E C14X H14F 109.4
N1 C15 C6 128.7(7)
N1 C15 H15 115.6
C6 C15 H15 115.6
N1 C16 H16A 109.4
N1 C16 H16B 109.4
N1 C16 C17 111.3(6)
H16A C16 H16B 108.0
C17 C16 H16A 109.4
C17 C16 H16B 109.4
C16 C17 H17A 108.3
C16 C17 H17B 108.3
C16 C17 C18 115.8(6)
H17A C17 H17B 107.4
C18 C17 H17A 108.3
C18 C17 H17B 108.3
Si1 C18 H18A 108.3
Si1 C18 H18B 108.3
C17 C18 Si1 116.1(6)
C17 C18 H18A 108.3
C17 C18 H18B 108.3
H18A C18 H18B 107.4
Si1 C19 H19A 109.0
Si1 C19 H19B 109.7
Si1 C19 H19C 109.6
H19A C19 H19B 109.5
H19A C19 H19C 109.5
H19B C19 H19C 109.5
Si1 C20 H20A 109.4
Si1 C20 H20B 109.7
Si1 C20 H20C 109.4
H20A C20 H20B 109.5
H20A C20 H20C 109.5
H20B C20 H20C 109.5
Si2 C21 H21A 109.6
Si2 C21 H21B 109.1
Si2 C21 H21C 109.7
H21A C21 H21B 109.5
H21A C21 H21C 109.4
H21B C21 H21C 109.5
Si2 C22 H22A 109.2
Si2 C22 H22B 109.7
Si2 C22 H22C 109.5
H22A C22 H22B 109.5
H22A C22 H22C 109.5
H22B C22 H22C 109.5
Si2 C23 H23A 108.6
Si2 C23 H23B 108.6
H23A C23 H23B 107.5
C24 C23 Si2 114.8(6)
C24 C23 H23A 108.6
C24 C23 H23B 108.6
C23 C24 H24A 108.6
C23 C24 H24B 108.6
H24A C24 H24B 107.6
C25 C24 C23 114.6(6)
C25 C24 H24A 108.6
C25 C24 H24B 108.6
N2 C25 H25A 109.2
N2 C25 H25B 109.2
C24 C25 N2 112.1(6)
C24 C25 H25A 109.2
C24 C25 H25B 109.2
H25A C25 H25B 107.9
N2 C26 H26 116.7
N2 C26 C27 126.6(7)
C27 C26 H26 116.7
C28 C27 C26 117.6(7)
C28 C27 C32 121.2(7)
C32 C27 C26 121.0(6)
C27 C28 H28 119.4
C29 C28 C27 121.1(8)
C29 C28 H28 119.4
C28 C29 C30 116.0(8)
C28 C29 C37 123.4(8)
C30 C29 C37 120.6(8)
C29 C30 H30 116.8
C31 C30 C29 126.4(8)
C31 C30 H30 116.8
C30 C31 C32 116.8(7)
C30 C31 C33 122.0(7)
C32 C31 C33 121.2(7)
O2 C32 C27 120.3(6)
O2 C32 C31 121.0(6)
C27 C32 C31 118.5(7)
C34 C33 C31 110.7(6)
C34 C33 C35 105.7(7)
C34 C33 C36 111.9(8)
C35 C33 C31 111.7(7)
C36 C33 C31 108.8(7)
C36 C33 C35 108.1(7)
C33 C34 H34A 109.5
C33 C34 H34B 109.5
C33 C34 H34C 109.5
H34A C34 H34B 109.5
H34A C34 H34C 109.5
H34B C34 H34C 109.5
C33 C35 H35A 109.5
C33 C35 H35B 109.5
C33 C35 H35C 109.5
H35A C35 H35B 109.5
H35A C35 H35C 109.5
H35B C35 H35C 109.5
C33 C36 H36A 109.5
C33 C36 H36B 109.5
C33 C36 H36C 109.5
H36A C36 H36B 109.5
H36A C36 H36C 109.5
H36B C36 H36C 109.5
C29 C37 C38 111.5(8)
C29 C37 C39 105.2(12)
C29 C37 C40 112.4(14)
C29 C37 C40X 105.6(13)
C38 C37 C39 94.7(14)
C38 C37 C40 116.2(16)
C38 C37 C40X 94.8(16)
C39X C37 C29 115.3(12)
C39X C37 C38 119.6(15)
C39X C37 C40X 106.9(16)
C40 C37 C39 115.2(15)
C37 C38 H38A 110.2
C37 C38 H38B 109.2
C37 C38 H38C 109.0
H38A C38 H38B 109.5
H38A C38 H38C 109.4
H38B C38 H38C 109.5
C37 C39 H39A 111.9
C37 C39 H39B 109.9
C37 C39 H39C 106.5
H39A C39 H39B 109.5
H39A C39 H39C 109.5
H39B C39 H39C 109.5
C37 C39X H39D 112.5
C37 C39X H39E 104.7
C37 C39X H39F 111.2
H39D C39X H39E 109.5
H39D C39X H39F 109.5
H39E C39X H39F 109.5
C37 C40 H40A 112.9
C37 C40 H40B 111.6
C37 C40 H40C 103.9
H40A C40 H40B 109.5
H40A C40 H40C 109.5
H40B C40 H40C 109.4
C37 C40X H40D 111.1
C37 C40X H40E 107.9
C37 C40X H40F 109.4
H40D C40X H40E 109.5
H40D C40X H40F 109.5
H40E C40X H40F 109.5
N3 C41 S1 179.6(10)
H2WA O2W H2WB 103.0
H1WA O1W H1WB 109.5
H3WA O3W H3WB 95.0

loop_
_geom_bond_atom_site_label_1
_geom_bond_atom_site_label_2
_geom_bond_distance
Mn1 O1 1.867(4)
Mn1 O2 1.859(4)
Mn1 N1 2.065(6)
Mn1 N2 2.033(5)
Mn1 N3 2.032(7)
S1 C41 1.609(10)
Si1 O3 1.596(7)
Si1 C18 1.858(8)
Si1 C19 1.831(9)
Si1 C20 1.867(10)
Si2 O3 1.620(7)
Si2 C21 1.846(10)
Si2 C22 1.840(10)
Si2 C23 1.846(8)
O1 C1 1.347(8)
O2 C32 1.332(8)
N1 C15 1.282(9)
N1 C16 1.471(8)
N2 C25 1.501(9)
N2 C26 1.271(9)
N3 C41 1.145(10)
C1 C2 1.396(9)
C1 C6 1.413(9)
C2 C3 1.395(10)
C2 C7 1.543(9)
C3 H3 0.9300
C3 C4 1.394(10)
C4 C5 1.353(10)
C4 C11 1.512(10)
C5 H5 0.9300
C5 C6 1.398(9)
C6 C15 1.446(10)
C7 C8 1.520(9)
C7 C9 1.558(9)
C7 C10 1.502(10)
C8 H8A 0.9600
C8 H8B 0.9600
C8 H8C 0.9600
C9 H9A 0.9600
C9 H9B 0.9600
C9 H9C 0.9600
C10 H10A 0.9600
C10 H10B 0.9600
C10 H10C 0.9600
C11 C12 1.518(9)
C11 C13 1.541(11)
C11 C13X 1.520(11)
C11 C14 1.534(11)
C11 C14X 1.544(11)
C12 H12A 0.9594
C12 H12B 0.9597
C12 H12C 0.9600
C13 H13A 0.9600
C13 H13B 0.9606
C13 H13C 0.9598
C13X H13D 0.9602
C13X H13E 0.9603
C13X H13F 0.9595
C14 H14A 0.9602
C14 H14B 0.9600
C14 H14C 0.9597
C14X H14D 0.9600
C14X H14E 0.9600
C14X H14F 0.9602
C15 H15 0.9300
C16 H16A 0.9700
C16 H16B 0.9700
C16 C17 1.509(11)
C17 H17A 0.9700
C17 H17B 0.9700
C17 C18 1.520(10)
C18 H18A 0.9700
C18 H18B 0.9700
C19 H19A 0.9598
C19 H19B 0.9601
C19 H19C 0.9602
C20 H20A 0.9603
C20 H20B 0.9594
C20 H20C 0.9601
C21 H21A 0.9600
C21 H21B 0.9601
C21 H21C 0.9599
C22 H22A 0.9603
C22 H22B 0.9599
C22 H22C 0.9601
C23 H23A 0.9700
C23 H23B 0.9700
C23 C24 1.534(10)
C24 H24A 0.9700
C24 H24B 0.9700
C24 C25 1.489(10)
C25 H25A 0.9700
C25 H25B 0.9700
C26 H26 0.9300
C26 C27 1.449(10)
C27 C28 1.407(10)
C27 C32 1.409(9)
C28 H28 0.9300
C28 C29 1.364(11)
C29 C30 1.416(12)
C29 C37 1.522(12)
C30 H30 0.9300
C30 C31 1.356(11)
C31 C32 1.428(10)
C31 C33 1.537(11)
C33 C34 1.518(11)
C33 C35 1.537(11)
C33 C36 1.526(12)
C34 H34A 0.9600
C34 H34B 0.9600
C34 H34C 0.9600
C35 H35A 0.9600
C35 H35B 0.9600
C35 H35C 0.9600
C36 H36A 0.9600
C36 H36B 0.9600
C36 H36C 0.9600
C37 C38 1.522(9)
C37 C39 1.542(11)
C37 C39X 1.522(11)
C37 C40 1.538(11)
C37 C40X 1.541(11)
C38 H38A 0.9598
C38 H38B 0.9592
C38 H38C 0.9603
C39 H39A 0.9600
C39 H39B 0.9600
C39 H39C 0.9600
C39X H39D 0.9597
C39X H39E 0.9596
C39X H39F 0.9604
C40 H40A 0.9602
C40 H40B 0.9601
C40 H40C 0.9594
C40X H40D 0.9598
C40X H40E 0.9601
C40X H40F 0.9600
O2W H2WA 0.8360
O2W H2WB 0.8500
O1W H1WA 0.8496
O1W H1WB 0.8499
O3W H3WA 0.8375
O3W H3WB 0.8201

loop_
_geom_torsion_atom_site_label_1
_geom_torsion_atom_site_label_2
_geom_torsion_atom_site_label_3
_geom_torsion_atom_site_label_4
_geom_torsion
Mn1 O1 C1 C2 -145.5(5)
Mn1 O1 C1 C6 37.2(8)
Mn1 O2 C32 C27 40.0(8)
Mn1 O2 C32 C31 -144.4(5)
Mn1 N1 C15 C6 -7.3(10)
Mn1 N1 C16 C17 73.7(7)
Mn1 N2 C25 C24 69.2(7)
Mn1 N2 C26 C27 -5.2(10)
Si2 C23 C24 C25 -179.5(5)
O1 C1 C2 C3 -176.4(6)
O1 C1 C2 C7 3.2(9)
O1 C1 C6 C5 174.8(6)
O1 C1 C6 C15 -0.6(9)
O3 Si1 C18 C17 63.3(7)
O3 Si2 C23 C24 69.4(6)
N1 Mn1 O1 C1 -44.3(5)
N1 Mn1 O2 C32 171.5(5)
N1 C16 C17 C18 65.8(9)
N2 Mn1 O1 C1 174.6(5)
N2 Mn1 O2 C32 -47.5(5)
N2 C26 C27 C28 168.3(7)
N2 C26 C27 C32 -16.7(11)
N3 Mn1 O1 C1 63.3(5)
N3 Mn1 O2 C32 63.7(6)
C1 C2 C3 C4 1.2(10)
C1 C2 C7 C8 174.6(6)
C1 C2 C7 C9 -68.1(8)
C1 C2 C7 C10 54.7(8)
C1 C6 C15 N1 -13.1(11)
C2 C1 C6 C5 -2.6(10)
C2 C1 C6 C15 -177.9(6)
C2 C3 C4 C5 -1.6(11)
C2 C3 C4 C11 177.2(6)
C3 C2 C7 C8 -5.8(9)
C3 C2 C7 C9 111.5(7)
C3 C2 C7 C10 -125.7(7)
C3 C4 C5 C6 -0.1(10)
C3 C4 C11 C12 61.0(11)
C3 C4 C11 C13 -48.3(13)
C3 C4 C11 C13X -97.4(14)
C3 C4 C11 C14 -163.7(12)
C3 C4 C11 C14X 161.9(11)
C4 C5 C6 C1 2.2(10)
C4 C5 C6 C15 177.6(7)
C5 C4 C11 C12 -120.3(9)
C5 C4 C11 C13 130.4(13)
C5 C4 C11 C13X 81.3(15)
C5 C4 C11 C14 15.0(14)
C5 C4 C11 C14X -19.4(14)
C5 C6 C15 N1 171.5(7)
C6 C1 C2 C3 0.9(9)
C6 C1 C2 C7 -179.4(6)
C7 C2 C3 C4 -178.5(6)
C11 C4 C5 C6 -178.8(7)
C15 N1 C16 C17 -107.6(7)
C16 N1 C15 C6 174.0(7)
C16 C17 C18 Si1 -177.1(5)
C18 Si1 O3 Si2 135.4(18)
C19 Si1 O3 Si2 16(2)
C19 Si1 C18 C17 -175.7(6)
C20 Si1 O3 Si2 -106.4(19)
C20 Si1 C18 C17 -54.4(8)
C21 Si2 O3 Si1 -31(2)
C21 Si2 C23 C24 -49.2(7)
C22 Si2 O3 Si1 88(2)
C22 Si2 C23 C24 -171.3(6)
C23 Si2 O3 Si1 -150.9(18)
C23 C24 C25 N2 74.0(8)
C25 N2 C26 C27 177.8(6)
C26 N2 C25 C24 -113.7(7)
C26 C27 C28 C29 176.2(7)
C26 C27 C32 O2 -0.1(10)
C26 C27 C32 C31 -175.8(6)
C27 C28 C29 C30 -0.2(12)
C27 C28 C29 C37 -178.9(8)
C28 C27 C32 O2 174.7(7)
C28 C27 C32 C31 -1.0(10)
C28 C29 C30 C31 -1.2(13)
C28 C29 C37 C38 7.2(14)
C28 C29 C37 C39 -94.2(16)
C28 C29 C37 C39X -133.4(16)
C28 C29 C37 C40 139.7(15)
C28 C29 C37 C40X 108.9(16)
C29 C30 C31 C32 1.5(12)
C29 C30 C31 C33 -177.0(8)
C30 C29 C37 C38 -171.4(10)
C30 C29 C37 C39 87.3(16)
C30 C29 C37 C39X 48.0(18)
C30 C29 C37 C40 -38.9(17)
C30 C29 C37 C40X -69.7(16)
C30 C31 C32 O2 -176.0(7)
C30 C31 C32 C27 -0.3(10)
C30 C31 C33 C34 -125.5(8)
C30 C31 C33 C35 -8.0(11)
C30 C31 C33 C36 111.2(9)
C32 C27 C28 C29 1.3(12)
C32 C31 C33 C34 56.1(9)
C32 C31 C33 C35 173.6(7)
C32 C31 C33 C36 -67.2(9)
C33 C31 C32 O2 2.4(10)
C33 C31 C32 C27 178.1(6)
C37 C29 C30 C31 177.5(9)
